data_1565450
loop_
_publ_author_name
'Elnajjar, Fawzia O.'
'Wang, Ruiyao'
'Aquino, Manuel A.S.'

_publ_section_title
;
 Synthesis, structure and electrochemistry of ruthenium(II) and (III)
 mono- and bis-oxalato complexes
;
_journal_name_full 'Inorganica Chimica Acta'
_journal_page_first 119388
_journal_paper_doi 10.1016/j.ica.2019.119388
_journal_volume 502
_journal_year 2020
_chemical_formula_sum 'C10 H26.68 O9.34 Ru S4'
_chemical_formula_weight 525.74
_space_group_IT_number 4
_space_group_name_Hall 'P 2yb'
_space_group_name_H-M_alt 'P 1 21 1'
_symmetry_cell_setting monoclinic
_symmetry_space_group_name_H-M 'P 1 21 1'
_atom_sites_solution_hydrogens geom
_atom_sites_solution_primary direct
_atom_sites_solution_secondary difmap
_cell_angle_alpha 90.00
_cell_angle_beta 104.9540(10)
_cell_angle_gamma 90.00
_cell_formula_units_Z 2
_cell_length_a 8.3188(2)
_cell_length_b 13.4185(3)
_cell_length_c 9.0483(2)
_cell_measurement_reflns_used 5376
_cell_measurement_temperature 180(2)
_cell_measurement_theta_max 30.34
_cell_measurement_theta_min 2.53
_cell_volume 975.82(4)
_computing_cell_refinement 'Bruker SMART'
_computing_data_collection 'Bruker SMART'
_computing_data_reduction 'Bruker SAINT'
_computing_molecular_graphics 'Bruker SHELXTL'
_computing_publication_material 'Bruker SHELXTL'
_computing_structure_refinement 'SHELXL-97 (Sheldrick, 1997)'
_computing_structure_solution 'SHELXS-97 (Sheldrick, 1990)'
_diffrn_ambient_temperature 180(2)
_diffrn_measured_fraction_theta_full 0.995
_diffrn_measured_fraction_theta_max 0.995
_diffrn_measurement_device_type 'CCD area detector'
_diffrn_measurement_method 'phi and omega scans'
_diffrn_radiation_monochromator graphite
_diffrn_radiation_source 'fine-focus sealed tube'
_diffrn_radiation_type MoK\a
_diffrn_radiation_wavelength 0.71073
_diffrn_reflns_av_R_equivalents 0.0124
_diffrn_reflns_av_sigmaI/netI 0.0217
_diffrn_reflns_limit_h_max 10
_diffrn_reflns_limit_h_min -10
_diffrn_reflns_limit_k_max 16
_diffrn_reflns_limit_k_min -12
_diffrn_reflns_limit_l_max 7
_diffrn_reflns_limit_l_min -11
_diffrn_reflns_number 4495
_diffrn_reflns_theta_full 26.00
_diffrn_reflns_theta_max 26.00
_diffrn_reflns_theta_min 2.95
_exptl_absorpt_coefficient_mu 1.271
_exptl_absorpt_correction_T_max 0.7094
_exptl_absorpt_correction_T_min 0.6109
_exptl_absorpt_correction_type multi-scan
_exptl_crystal_colour light
_exptl_crystal_density_diffrn 1.789
_exptl_crystal_density_method 'not measured'
_exptl_crystal_description block
_exptl_crystal_F_000 539
_exptl_crystal_size_max 0.43
_exptl_crystal_size_mid 0.29
_exptl_crystal_size_min 0.29
_refine_diff_density_max 0.397
_refine_diff_density_min -0.344
_refine_diff_density_rms 0.068
_refine_ls_abs_structure_details 'Flack H D (1983), Acta Cryst. A39, 876-881'
_refine_ls_abs_structure_Flack 0.03(2)
_refine_ls_extinction_method none
_refine_ls_goodness_of_fit_ref 1.000
_refine_ls_hydrogen_treatment constr
_refine_ls_matrix_type full
_refine_ls_number_parameters 234
_refine_ls_number_reflns 2818
_refine_ls_number_restraints 2
_refine_ls_restrained_S_all 1.000
_refine_ls_R_factor_all 0.0152
_refine_ls_R_factor_gt 0.0151
_refine_ls_shift/su_max 0.001
_refine_ls_shift/su_mean 0.000
_refine_ls_structure_factor_coef Fsqd
_refine_ls_weighting_details 'calc w=1/[\s^2^(Fo^2^)+(0.0198P)^2^+0.6000P] where P=(Fo^2^+2Fc^2^)/3'
_refine_ls_weighting_scheme calc
_refine_ls_wR_factor_gt 0.0399
_refine_ls_wR_factor_ref 0.0400
_reflns_number_gt 2812
_reflns_number_total 2818
_reflns_threshold_expression >2sigma(I)
_cod_data_source_file ICA-2020-502-119388.cif
_cod_data_source_block ma01
_cod_original_sg_symbol_H-M P2(1)
_cod_database_code 1565450

loop_
_symmetry_equiv_pos_as_xyz
'x, y, z'
'-x, y+1/2, -z'

loop_
_atom_site_label
_atom_site_type_symbol
_atom_site_fract_x
_atom_site_fract_y
_atom_site_fract_z
_atom_site_U_iso_or_equiv
_atom_site_adp_type
_atom_site_occupancy
_atom_site_symmetry_multiplicity
_atom_site_calc_flag
_atom_site_refinement_flags
_atom_site_disorder_assembly
_atom_site_disorder_group
Ru1 Ru 0.87874(2) 0.751262(15) 0.723064(18) 0.01232(5) Uani 1 1 d . . .
S1 S 0.86414(8) 0.59614(5) 0.63120(7) 0.01629(13) Uani 1 1 d . . .
S2 S 1.04201(7) 0.73571(6) 1.08601(6) 0.01854(15) Uani 1 1 d . . .
S3 S 1.10278(7) 0.78814(5) 0.63444(6) 0.01430(12) Uani 1 1 d . . .
S4 S 0.69409(7) 0.81361(5) 0.51836(7) 0.01721(14) Uani 1 1 d . . .
O1 O 0.8664(2) 0.89016(15) 0.8266(2) 0.0190(4) Uani 1 1 d . . .
O2 O 0.6963(2) 0.72254(14) 0.8381(2) 0.0193(4) Uani 1 1 d . . .
O3 O 0.5481(2) 0.79682(17) 0.9786(2) 0.0255(4) Uani 1 1 d . . .
O4 O 0.6966(3) 0.97591(18) 0.9327(3) 0.0382(6) Uani 1 1 d . . .
O5 O 1.0548(2) 0.70465(15) 0.92560(19) 0.0185(4) Uani 1 1 d . . .
O6 O 0.9308(2) 0.57528(15) 0.4975(2) 0.0218(4) Uani 1 1 d . . .
O7 O 1.0819(2) 0.81025(16) 0.46968(19) 0.0222(4) Uani 1 1 d . . .
O8 O 0.5187(2) 0.81010(17) 0.5258(2) 0.0265(5) Uani 1 1 d . . .
C1 C 0.7427(3) 0.8977(2) 0.8872(3) 0.0212(6) Uani 1 1 d . . .
C2 C 0.6514(3) 0.7987(2) 0.9038(3) 0.0185(5) Uani 1 1 d . . .
C3 C 0.9554(4) 0.5080(2) 0.7758(3) 0.0286(6) Uani 1 1 d . . .
H3A H 0.9483 0.4412 0.7308 0.043 Uiso 1 1 calc R . .
H3B H 0.8958 0.5091 0.8561 0.043 Uiso 1 1 calc R . .
H3C H 1.0725 0.5253 0.8200 0.043 Uiso 1 1 calc R . .
C4 C 0.6555(4) 0.5514(3) 0.5865(4) 0.0311(7) Uani 1 1 d . . .
H4A H 0.6535 0.4810 0.5571 0.047 Uiso 1 1 calc R . .
H4B H 0.5871 0.5902 0.5015 0.047 Uiso 1 1 calc R . .
H4C H 0.6110 0.5584 0.6763 0.047 Uiso 1 1 calc R . .
C5 C 0.9890(5) 0.6242(3) 1.1679(3) 0.0340(8) Uani 1 1 d . . .
H5A H 0.8728 0.6071 1.1194 0.051 Uiso 1 1 calc R . .
H5B H 1.0033 0.6340 1.2779 0.051 Uiso 1 1 calc R . .
H5C H 1.0616 0.5701 1.1517 0.051 Uiso 1 1 calc R . .
C6 C 1.2541(3) 0.7474(5) 1.1879(3) 0.0457(9) Uani 1 1 d . . .
H6A H 1.2997 0.8091 1.1572 0.069 Uiso 1 1 calc R . .
H6B H 1.3169 0.6903 1.1647 0.069 Uiso 1 1 calc R . .
H6C H 1.2629 0.7493 1.2979 0.069 Uiso 1 1 calc R . .
C7 C 1.2608(3) 0.6952(2) 0.6854(3) 0.0211(6) Uani 1 1 d . . .
H7A H 1.3636 0.7201 0.6646 0.032 Uiso 1 1 calc R . .
H7B H 1.2245 0.6348 0.6250 0.032 Uiso 1 1 calc R . .
H7C H 1.2812 0.6796 0.7945 0.032 Uiso 1 1 calc R . .
C8 C 1.2090(3) 0.8910(2) 0.7395(3) 0.0221(6) Uani 1 1 d . . .
H8A H 1.3130 0.9028 0.7104 0.033 Uiso 1 1 calc R . .
H8B H 1.2340 0.8765 0.8492 0.033 Uiso 1 1 calc R . .
H8C H 1.1387 0.9505 0.7168 0.033 Uiso 1 1 calc R . .
C9 C 0.7395(4) 0.9414(2) 0.4910(4) 0.0286(7) Uani 1 1 d . . .
H9A H 0.6641 0.9659 0.3962 0.043 Uiso 1 1 calc R . .
H9B H 0.8548 0.9474 0.4843 0.043 Uiso 1 1 calc R . .
H9C H 0.7245 0.9809 0.5776 0.043 Uiso 1 1 calc R . .
C10 C 0.7019(3) 0.7664(3) 0.3367(3) 0.0313(8) Uani 1 1 d . . .
H10A H 0.6216 0.8023 0.2560 0.047 Uiso 1 1 calc R . .
H10B H 0.6744 0.6953 0.3308 0.047 Uiso 1 1 calc R . .
H10C H 0.8141 0.7757 0.3232 0.047 Uiso 1 1 calc R . .
O1W O 0.4434(11) 1.0995(7) 0.9107(10) 0.0571(11) Uani 0.340(7) 1 d P . .
O2W O 0.4263(6) 1.0209(4) 1.0736(5) 0.0571(11) Uani 0.671(6) 1 d P A 1
O3W O 0.4298(12) 0.9558(8) 1.1207(11) 0.0571(11) Uani 0.331(6) 1 d P B 2

loop_
_atom_site_aniso_label
_atom_site_aniso_U_11
_atom_site_aniso_U_22
_atom_site_aniso_U_33
_atom_site_aniso_U_23
_atom_site_aniso_U_13
_atom_site_aniso_U_12
Ru1 0.01186(9) 0.01338(9) 0.01170(8) 0.00010(8) 0.00302(6) -0.00084(8)
S1 0.0180(3) 0.0157(3) 0.0159(3) -0.0022(2) 0.0057(2) -0.0029(3)
S2 0.0197(3) 0.0215(4) 0.0141(2) -0.0006(3) 0.0037(2) 0.0021(3)
S3 0.0126(3) 0.0160(3) 0.0142(3) 0.0017(2) 0.0032(2) -0.0003(2)
S4 0.0119(3) 0.0228(4) 0.0163(3) 0.0040(2) 0.0025(2) 0.0002(3)
O1 0.0190(9) 0.0178(10) 0.0210(9) -0.0027(7) 0.0065(7) -0.0007(8)
O2 0.0191(8) 0.0208(11) 0.0198(8) -0.0004(7) 0.0084(7) -0.0028(8)
O3 0.0208(9) 0.0387(12) 0.0199(9) -0.0031(9) 0.0105(7) -0.0005(9)
O4 0.0363(12) 0.0250(12) 0.0607(15) -0.0142(11) 0.0261(11) 0.0010(11)
O5 0.0190(8) 0.0232(10) 0.0124(8) -0.0004(8) 0.0023(7) 0.0034(8)
O6 0.0260(10) 0.0229(11) 0.0189(9) -0.0043(8) 0.0103(8) -0.0012(9)
O7 0.0199(9) 0.0332(12) 0.0142(8) 0.0069(8) 0.0058(7) 0.0009(9)
O8 0.0118(8) 0.0392(13) 0.0283(10) 0.0090(9) 0.0048(7) 0.0001(9)
C1 0.0191(13) 0.0235(15) 0.0203(12) -0.0028(11) 0.0035(10) 0.0004(12)
C2 0.0156(12) 0.0232(14) 0.0136(11) -0.0003(11) -0.0016(9) 0.0011(11)
C3 0.0469(18) 0.0159(14) 0.0219(13) 0.0012(11) 0.0069(13) 0.0022(13)
C4 0.0272(15) 0.0320(18) 0.0358(16) -0.0103(14) 0.0111(13) -0.0143(14)
C5 0.053(2) 0.0287(17) 0.0272(15) 0.0099(13) 0.0221(15) 0.0090(16)
C6 0.0250(13) 0.084(3) 0.0234(12) -0.009(2) -0.0023(10) -0.008(2)
C7 0.0153(12) 0.0205(15) 0.0276(13) 0.0026(11) 0.0061(10) 0.0044(11)
C8 0.0201(13) 0.0180(14) 0.0268(13) -0.0001(11) 0.0036(11) -0.0041(11)
C9 0.0215(14) 0.0260(16) 0.0371(16) 0.0138(13) 0.0054(12) 0.0009(13)
C10 0.0254(13) 0.052(3) 0.0153(11) 0.0039(14) 0.0026(10) 0.0049(16)
O1W 0.064(2) 0.048(2) 0.072(2) -0.019(2) 0.0419(19) -0.002(2)
O2W 0.064(2) 0.048(2) 0.072(2) -0.019(2) 0.0419(19) -0.002(2)
O3W 0.064(2) 0.048(2) 0.072(2) -0.019(2) 0.0419(19) -0.002(2)

loop_
_atom_type_symbol
_atom_type_description
_atom_type_scat_dispersion_real
_atom_type_scat_dispersion_imag
_atom_type_scat_source
C C 0.0033 0.0016 'International Tables Vol C Tables 4.2.6.8 and 6.1.1.4'
H H 0.0000 0.0000 'International Tables Vol C Tables 4.2.6.8 and 6.1.1.4'
O O 0.0106 0.0060 'International Tables Vol C Tables 4.2.6.8 and 6.1.1.4'
S S 0.1246 0.1234 'International Tables Vol C Tables 4.2.6.8 and 6.1.1.4'
Ru Ru -1.2594 0.8363 'International Tables Vol C Tables 4.2.6.8 and 6.1.1.4'

loop_
_geom_angle_atom_site_label_1
_geom_angle_atom_site_label_2
_geom_angle_atom_site_label_3
_geom_angle
_geom_angle_site_symmetry_1
_geom_angle_site_symmetry_3
O2 Ru1 O1 79.37(7) . .
O2 Ru1 O5 86.76(7) . .
O1 Ru1 O5 88.77(7) . .
O2 Ru1 S1 92.11(5) . .
O1 Ru1 S1 171.47(5) . .
O5 Ru1 S1 90.33(6) . .
O2 Ru1 S4 92.85(5) . .
O1 Ru1 S4 86.30(5) . .
O5 Ru1 S4 175.05(6) . .
S1 Ru1 S4 94.61(2) . .
O2 Ru1 S3 171.09(5) . .
O1 Ru1 S3 95.95(5) . .
O5 Ru1 S3 85.56(5) . .
S1 Ru1 S3 92.44(2) . .
S4 Ru1 S3 94.41(2) . .
O6 S1 C3 107.22(13) . .
O6 S1 C4 107.38(13) . .
C3 S1 C4 98.58(16) . .
O6 S1 Ru1 118.96(9) . .
C3 S1 Ru1 111.92(10) . .
C4 S1 Ru1 110.77(12) . .
O5 S2 C6 102.25(13) . .
O5 S2 C5 104.52(14) . .
C6 S2 C5 100.3(2) . .
O7 S3 C8 107.16(13) . .
O7 S3 C7 106.65(12) . .
C8 S3 C7 99.97(14) . .
O7 S3 Ru1 120.32(8) . .
C8 S3 Ru1 108.75(10) . .
C7 S3 Ru1 112.00(9) . .
O8 S4 C10 107.62(13) . .
O8 S4 C9 106.45(14) . .
C10 S4 C9 98.87(17) . .
O8 S4 Ru1 115.12(8) . .
C10 S4 Ru1 116.77(11) . .
C9 S4 Ru1 110.39(10) . .
C1 O1 Ru1 113.31(18) . .
C2 O2 Ru1 114.82(17) . .
S2 O5 Ru1 122.25(11) . .
O4 C1 O1 124.3(3) . .
O4 C1 C2 119.8(2) . .
O1 C1 C2 115.9(2) . .
O3 C2 O2 124.7(3) . .
O3 C2 C1 120.0(2) . .
O2 C2 C1 115.2(2) . .
S1 C3 H3A 109.5 . .
S1 C3 H3B 109.5 . .
H3A C3 H3B 109.5 . .
S1 C3 H3C 109.5 . .
H3A C3 H3C 109.5 . .
H3B C3 H3C 109.5 . .
S1 C4 H4A 109.5 . .
S1 C4 H4B 109.5 . .
H4A C4 H4B 109.5 . .
S1 C4 H4C 109.5 . .
H4A C4 H4C 109.5 . .
H4B C4 H4C 109.5 . .
S2 C5 H5A 109.5 . .
S2 C5 H5B 109.5 . .
H5A C5 H5B 109.5 . .
S2 C5 H5C 109.5 . .
H5A C5 H5C 109.5 . .
H5B C5 H5C 109.5 . .
S2 C6 H6A 109.5 . .
S2 C6 H6B 109.5 . .
H6A C6 H6B 109.5 . .
S2 C6 H6C 109.5 . .
H6A C6 H6C 109.5 . .
H6B C6 H6C 109.5 . .
S3 C7 H7A 109.5 . .
S3 C7 H7B 109.5 . .
H7A C7 H7B 109.5 . .
S3 C7 H7C 109.5 . .
H7A C7 H7C 109.5 . .
H7B C7 H7C 109.5 . .
S3 C8 H8A 109.5 . .
S3 C8 H8B 109.5 . .
H8A C8 H8B 109.5 . .
S3 C8 H8C 109.5 . .
H8A C8 H8C 109.5 . .
H8B C8 H8C 109.5 . .
S4 C9 H9A 109.5 . .
S4 C9 H9B 109.5 . .
H9A C9 H9B 109.5 . .
S4 C9 H9C 109.5 . .
H9A C9 H9C 109.5 . .
H9B C9 H9C 109.5 . .
S4 C10 H10A 109.5 . .
S4 C10 H10B 109.5 . .
H10A C10 H10B 109.5 . .
S4 C10 H10C 109.5 . .
H10A C10 H10C 109.5 . .
H10B C10 H10C 109.5 . .

loop_
_geom_bond_atom_site_label_1
_geom_bond_atom_site_label_2
_geom_bond_distance
_geom_bond_site_symmetry_2
Ru1 O2 2.0856(17) .
Ru1 O1 2.1006(19) .
Ru1 O5 2.1235(17) .
Ru1 S1 2.2330(7) .
Ru1 S4 2.2409(6) .
Ru1 S3 2.2655(6) .
S1 O6 1.4819(18) .
S1 C3 1.781(3) .
S1 C4 1.782(3) .
S2 O5 1.5400(17) .
S2 C6 1.774(3) .
S2 C5 1.775(3) .
S3 O7 1.4856(17) .
S3 C8 1.777(3) .
S3 C7 1.784(3) .
S4 O8 1.4784(19) .
S4 C10 1.778(3) .
S4 C9 1.787(3) .
O1 C1 1.288(3) .
O2 C2 1.285(3) .
O3 C2 1.224(3) .
O4 C1 1.225(4) .
C1 C2 1.557(4) .
C3 H3A 0.9800 .
C3 H3B 0.9800 .
C3 H3C 0.9800 .
C4 H4A 0.9800 .
C4 H4B 0.9800 .
C4 H4C 0.9800 .
C5 H5A 0.9800 .
C5 H5B 0.9800 .
C5 H5C 0.9800 .
C6 H6A 0.9800 .
C6 H6B 0.9800 .
C6 H6C 0.9800 .
C7 H7A 0.9800 .
C7 H7B 0.9800 .
C7 H7C 0.9800 .
C8 H8A 0.9800 .
C8 H8B 0.9800 .
C8 H8C 0.9800 .
C9 H9A 0.9800 .
C9 H9B 0.9800 .
C9 H9C 0.9800 .
C10 H10A 0.9800 .
C10 H10B 0.9800 .
C10 H10C 0.9800 .
